data_4132580
loop_
_publ_author_name
'Dutta, Indranil'
'Yadav, Sudhir'
'Sarbajna, Abir'
'De, Subhabrata'
'H\"olscher, Markus'
'Leitner, Walter'
'Bera, Jitendra K.'

_publ_section_title
;
 Double Dehydrogenation of Primary Amines to Nitriles by a Ruthenium
 Complex Featuring Pyrazole Functionality.
;
_journal_issue 28
_journal_name_full 'Journal of the American Chemical Society'
_journal_page_first 8662
_journal_page_last 8666
_journal_paper_doi 10.1021/jacs.8b05009
_journal_volume 140
_journal_year 2018
_chemical_formula_sum 'C26 H31 Cl3 N4 Ru'
_chemical_formula_weight 606.97
_space_group_crystal_system monoclinic
_space_group_IT_number 14
_space_group_name_Hall '-P 2yn'
_space_group_name_H-M_alt 'P 1 21/n 1'
_atom_sites_solution_hydrogens geom
_audit_creation_method SHELXL-2014/7
_cell_angle_alpha 90
_cell_angle_beta 114.5200(10)
_cell_angle_gamma 90
_cell_formula_units_Z 4
_cell_length_a 15.5162(14)
_cell_length_b 11.1368(10)
_cell_length_c 17.7144(16)
_cell_measurement_reflns_used 9865
_cell_measurement_temperature 100(2)
_cell_measurement_theta_max 28.41
_cell_measurement_theta_min 2.28
_cell_volume 2785.0(4)
_computing_cell_refinement 'Bruker SAINT'
_computing_data_collection 'Bruker APEX2'
_computing_data_reduction 'Bruker SAINT'
_computing_molecular_graphics DIAMOND
_computing_publication_material ciftab
_computing_structure_refinement 'SHELXL-2014/7 (Sheldrick, 2014)'
_computing_structure_solution 'SHELXL-2014/7 (Sheldrick, 2014)'
_diffrn_ambient_temperature 100(2)
_diffrn_measured_fraction_theta_full 1.000
_diffrn_measured_fraction_theta_max 1.000
_diffrn_measurement_device_type 'Bruker APEX-II CCD'
_diffrn_measurement_method '\f and \w scans'
_diffrn_radiation_type MoK\a
_diffrn_radiation_wavelength 0.71073
_diffrn_reflns_av_R_equivalents 0.0245
_diffrn_reflns_av_unetI/netI 0.0178
_diffrn_reflns_Laue_measured_fraction_full 1.000
_diffrn_reflns_Laue_measured_fraction_max 1.000
_diffrn_reflns_limit_h_max 18
_diffrn_reflns_limit_h_min -18
_diffrn_reflns_limit_k_max 13
_diffrn_reflns_limit_k_min -13
_diffrn_reflns_limit_l_max 20
_diffrn_reflns_limit_l_min -20
_diffrn_reflns_number 23388
_diffrn_reflns_point_group_measured_fraction_full 1.000
_diffrn_reflns_point_group_measured_fraction_max 1.000
_diffrn_reflns_theta_full 24.713
_diffrn_reflns_theta_max 24.713
_diffrn_reflns_theta_min 2.223
_diffrn_source 'fine-focus sealed tube'
_exptl_absorpt_coefficient_mu 0.872
_exptl_absorpt_correction_type empirical
_exptl_absorpt_process_details '(Bera et al., 2017)'
_exptl_crystal_colour orange
_exptl_crystal_density_diffrn 1.448
_exptl_crystal_description needle
_exptl_crystal_F_000 1240
_exptl_crystal_size_max 0.200
_exptl_crystal_size_mid 0.190
_exptl_crystal_size_min 0.180
_exptl_transmission_factor_max 0.850
_exptl_transmission_factor_min 0.836
_refine_diff_density_max 0.645
_refine_diff_density_min -0.622
_refine_diff_density_rms 0.056
_refine_ls_extinction_method none
_refine_ls_goodness_of_fit_ref 0.787
_refine_ls_hydrogen_treatment constr
_refine_ls_matrix_type full
_refine_ls_number_parameters 313
_refine_ls_number_reflns 4753
_refine_ls_number_restraints 1
_refine_ls_restrained_S_all 0.787
_refine_ls_R_factor_all 0.0379
_refine_ls_R_factor_gt 0.0322
_refine_ls_shift/su_max 0.000
_refine_ls_shift/su_mean 0.000
_refine_ls_structure_factor_coef Fsqd
_refine_ls_weighting_details 'w=1/[\s^2^(Fo^2^)+(0.0660P)^2^+4.6582P] where P=(Fo^2^+2Fc^2^)/3'
_refine_ls_weighting_scheme calc
_refine_ls_wR_factor_gt 0.0873
_refine_ls_wR_factor_ref 0.0931
_reflns_Friedel_coverage 0.000
_reflns_number_gt 4168
_reflns_number_total 4753
_reflns_threshold_expression 'I > 2\s(I)'
_cod_data_source_file ja8b05009_si_002.cif
_cod_data_source_block compound3
_cod_original_sg_symbol_H-M 'P 21/n'
_cod_database_code 4132580
_shelx_shelxl_version_number 2014/7
_shelx_space_group_comment
;
The symmetry employed for this shelxl refinement is uniquely defined
by the following loop, which should always be used as a source of
symmetry information in preference to the above space-group names.
They are only intended as comments.

Comments on CHECKCIF alerts:

'Low &#x0092;MainMol&#x0092; Ueq as Compared to Neighbors of C12..... Check'

This is possibly a false alarm for the terminal t-butyl moiety.  
;
_shelx_estimated_absorpt_t_min 0.845
_shelx_estimated_absorpt_t_max 0.859
_exptl_absorpt_special_details SADABS

loop_
_space_group_symop_operation_xyz
'x, y, z'
'-x+1/2, y+1/2, -z+1/2'
'-x, -y, -z'
'x-1/2, -y-1/2, z-1/2'

loop_
_atom_site_label
_atom_site_type_symbol
_atom_site_fract_x
_atom_site_fract_y
_atom_site_fract_z
_atom_site_U_iso_or_equiv
_atom_site_adp_type
_atom_site_occupancy
_atom_site_site_symmetry_order
_atom_site_calc_flag
_atom_site_refinement_flags_posn
_atom_site_refinement_flags_adp
Ru1 Ru 0.70448(2) 0.61485(2) 0.36274(2) 0.04185(10) Uani 1 1 d D .
Cl1 Cl 0.74482(6) 0.40683(7) 0.35837(5) 0.0559(2) Uani 1 1 d D .
Cl1S Cl 0.71491(13) 0.18889(16) 0.53977(10) 0.1252(5) Uani 1 1 d . .
Cl2S Cl 0.53658(13) 0.3156(3) 0.47620(13) 0.1962(12) Uani 1 1 d . .
N3 N 0.76628(18) 0.6085(2) 0.48929(15) 0.0469(6) Uani 1 1 d . .
N2 N 0.85237(17) 0.6417(2) 0.39447(15) 0.0431(5) Uani 1 1 d . .
N4 N 0.72695(19) 0.6031(2) 0.54423(16) 0.0522(6) Uani 1 1 d . .
N1 N 0.8353(2) 0.6386(3) 0.25829(17) 0.0560(7) Uani 1 1 d . .
C8 C 0.9087(2) 0.6437(3) 0.47592(18) 0.0451(6) Uani 1 1 d . .
C9 C 0.8596(2) 0.6307(3) 0.52868(18) 0.0458(7) Uani 1 1 d . .
C16 C 0.5748(2) 0.6755(4) 0.3660(2) 0.0619(9) Uani 1 1 d . .
H16 H 0.5532 0.6684 0.4088 0.074 Uiso 1 1 calc R U
C11 C 0.7979(2) 0.6217(3) 0.6195(2) 0.0542(8) Uani 1 1 d . .
C7 C 1.0080(2) 0.6541(3) 0.5071(2) 0.0547(8) Uani 1 1 d . .
H7 H 1.0453 0.6558 0.5653 0.066 Uiso 1 1 calc R U
C5 C 0.8942(2) 0.6466(3) 0.33939(19) 0.0467(7) Uani 1 1 d . .
C21 C 0.5527(2) 0.5850(3) 0.3061(2) 0.0576(8) Uani 1 1 d . .
H21 H 0.5196 0.5155 0.3104 0.069 Uiso 1 1 calc R U
C19 C 0.6321(2) 0.6969(3) 0.23615(19) 0.0518(7) Uani 1 1 d . .
H19 H 0.6504 0.7066 0.1916 0.062 Uiso 1 1 calc R U
C18 C 0.6581(2) 0.7845(3) 0.2994(2) 0.0582(8) Uani 1 1 d . .
H18 H 0.6967 0.8499 0.2980 0.070 Uiso 1 1 calc R U
C4 C 0.9935(2) 0.6587(3) 0.3683(2) 0.0547(8) Uani 1 1 d . .
C17 C 0.6285(2) 0.7778(3) 0.3642(2) 0.0625(9) Uani 1 1 d . .
C10 C 0.8830(2) 0.6395(3) 0.6134(2) 0.0550(8) Uani 1 1 d . .
H10 H 0.9435 0.6542 0.6570 0.066 Uiso 1 1 calc R U
C20 C 0.5797(2) 0.5963(3) 0.2385(2) 0.0533(8) Uani 1 1 d . .
C6 C 1.0498(2) 0.6615(3) 0.4541(2) 0.0605(8) Uani 1 1 d . .
H6 H 1.1167 0.6686 0.4746 0.073 Uiso 1 1 calc R U
C22 C 0.5520(3) 0.4969(3) 0.1746(2) 0.0656(9) Uani 1 1 d . .
H22 H 0.5637 0.4188 0.2052 0.079 Uiso 1 1 calc R U
C1 C 0.8740(3) 0.6453(3) 0.2048(2) 0.0659(9) Uani 1 1 d . .
H1 H 0.8332 0.6401 0.1474 0.079 Uiso 1 1 calc R U
C12 C 0.7772(3) 0.6295(4) 0.6962(2) 0.0659(10) Uani 1 1 d . .
C3 C 1.0303(3) 0.6650(4) 0.3080(3) 0.0716(10) Uani 1 1 d . .
H3 H 1.0966 0.6730 0.3243 0.086 Uiso 1 1 calc R U
C23 C 0.4456(3) 0.5055(5) 0.1206(3) 0.0971(15) Uani 1 1 d . .
H23A H 0.4109 0.4991 0.1557 0.146 Uiso 1 1 calc R U
H23B H 0.4264 0.4401 0.0799 0.146 Uiso 1 1 calc R U
H23C H 0.4313 0.5828 0.0916 0.146 Uiso 1 1 calc R U
C24 C 0.6082(3) 0.4954(4) 0.1228(3) 0.0899(13) Uani 1 1 d . .
H24A H 0.5898 0.5641 0.0847 0.135 Uiso 1 1 calc R U
H24B H 0.5955 0.4207 0.0908 0.135 Uiso 1 1 calc R U
H24C H 0.6759 0.5005 0.1591 0.135 Uiso 1 1 calc R U
C2 C 0.9704(3) 0.6595(4) 0.2263(3) 0.0767(11) Uani 1 1 d . .
H2 H 0.9939 0.6652 0.1848 0.092 Uiso 1 1 calc R U
C1S C 0.6542(4) 0.3215(5) 0.5015(4) 0.1059(16) Uani 1 1 d . .
H1S1 H 0.6823 0.3852 0.5437 0.127 Uiso 1 1 calc R U
H1S2 H 0.6636 0.3451 0.4516 0.127 Uiso 1 1 calc R U
C14 C 0.7057(5) 0.5357(6) 0.6921(3) 0.130(2) Uani 1 1 d D .
H14A H 0.7339 0.4558 0.6970 0.195 Uiso 1 1 calc R U
H14B H 0.6502 0.5420 0.6389 0.195 Uiso 1 1 calc R U
H14C H 0.6864 0.5482 0.7376 0.195 Uiso 1 1 calc R U
C25 C 0.6561(4) 0.8707(4) 0.4328(3) 0.0941(15) Uani 1 1 d . .
H25A H 0.7136 0.9125 0.4371 0.141 Uiso 1 1 calc R U
H25B H 0.6682 0.8309 0.4855 0.141 Uiso 1 1 calc R U
H25C H 0.6046 0.9288 0.4200 0.141 Uiso 1 1 calc R U
C13 C 0.7304(6) 0.7483(6) 0.6936(4) 0.166(4) Uani 1 1 d . .
H13A H 0.6948 0.7444 0.7282 0.249 Uiso 1 1 calc R U
H13B H 0.6870 0.7668 0.6363 0.249 Uiso 1 1 calc R U
H13C H 0.7788 0.8111 0.7147 0.249 Uiso 1 1 calc R U
C15 C 0.8647(4) 0.6128(10) 0.7723(3) 0.204(5) Uani 1 1 d D .
H15A H 0.8957 0.5379 0.7683 0.306 Uiso 1 1 calc R U
H15B H 0.8489 0.6089 0.8204 0.306 Uiso 1 1 calc R U
H15C H 0.9076 0.6804 0.7789 0.306 Uiso 1 1 calc R U

loop_
_atom_site_aniso_label
_atom_site_aniso_U_11
_atom_site_aniso_U_22
_atom_site_aniso_U_33
_atom_site_aniso_U_23
_atom_site_aniso_U_13
_atom_site_aniso_U_12
Ru1 0.03884(15) 0.04500(16) 0.04016(15) -0.00057(9) 0.01485(11) -0.00143(9)
Cl1 0.0594(5) 0.0469(4) 0.0558(4) -0.0007(3) 0.0182(4) 0.0019(3)
Cl1S 0.1506(14) 0.1274(12) 0.1078(10) 0.0176(9) 0.0639(10) 0.0045(10)
Cl2S 0.0961(11) 0.364(4) 0.1418(15) -0.026(2) 0.0632(11) 0.0079(17)
N3 0.0453(14) 0.0530(15) 0.0433(13) -0.0037(11) 0.0193(11) -0.0044(11)
N2 0.0400(12) 0.0434(13) 0.0458(13) 0.0031(10) 0.0178(11) -0.0005(10)
N4 0.0531(15) 0.0601(16) 0.0479(15) -0.0052(12) 0.0255(13) -0.0075(12)
N1 0.0581(16) 0.0636(17) 0.0486(15) 0.0076(12) 0.0244(13) 0.0048(13)
C8 0.0436(15) 0.0443(15) 0.0451(16) -0.0010(12) 0.0160(13) -0.0027(13)
C9 0.0424(16) 0.0485(17) 0.0433(16) -0.0028(12) 0.0144(13) -0.0022(12)
C16 0.0455(17) 0.084(3) 0.0577(19) 0.0003(18) 0.0230(15) 0.0122(17)
C11 0.063(2) 0.057(2) 0.0453(17) -0.0051(13) 0.0249(16) -0.0023(15)
C7 0.0448(16) 0.063(2) 0.0530(18) -0.0026(15) 0.0165(14) -0.0063(15)
C5 0.0495(16) 0.0444(15) 0.0494(17) 0.0042(13) 0.0237(14) 0.0022(13)
C21 0.0392(16) 0.073(2) 0.0537(19) 0.0028(16) 0.0128(14) -0.0062(15)
C19 0.0472(17) 0.0553(18) 0.0461(16) 0.0097(14) 0.0127(14) 0.0085(14)
C18 0.0513(18) 0.0471(18) 0.066(2) 0.0072(15) 0.0138(16) 0.0043(14)
C4 0.0532(18) 0.0540(18) 0.065(2) 0.0042(15) 0.0324(16) 0.0029(15)
C17 0.057(2) 0.059(2) 0.062(2) -0.0068(16) 0.0151(17) 0.0140(16)
C10 0.0517(18) 0.064(2) 0.0449(17) -0.0069(14) 0.0155(14) -0.0059(15)
C20 0.0444(16) 0.0576(19) 0.0468(17) 0.0023(14) 0.0080(14) 0.0059(14)
C6 0.0414(16) 0.069(2) 0.069(2) 0.0014(18) 0.0219(16) -0.0050(15)
C22 0.070(2) 0.060(2) 0.0487(19) -0.0029(15) 0.0068(17) 0.0029(17)
C1 0.079(2) 0.074(2) 0.0527(19) 0.0093(17) 0.0349(19) 0.0116(19)
C12 0.076(2) 0.079(2) 0.054(2) -0.0105(17) 0.0380(19) -0.0025(19)
C3 0.060(2) 0.090(3) 0.078(3) 0.008(2) 0.042(2) 0.003(2)
C23 0.073(3) 0.111(4) 0.075(3) -0.025(3) -0.002(2) -0.016(3)
C24 0.098(3) 0.095(3) 0.069(3) -0.020(2) 0.027(2) 0.010(3)
C2 0.083(3) 0.095(3) 0.075(3) 0.012(2) 0.055(2) 0.011(2)
C1S 0.113(4) 0.104(4) 0.130(4) -0.022(3) 0.079(4) -0.020(3)
C14 0.190(6) 0.143(5) 0.097(4) -0.005(4) 0.099(4) -0.041(5)
C25 0.110(4) 0.072(3) 0.085(3) -0.023(2) 0.026(3) 0.019(2)
C13 0.313(11) 0.104(4) 0.165(6) 0.002(4) 0.185(7) 0.044(5)
C15 0.100(4) 0.471(17) 0.042(3) -0.028(5) 0.030(3) 0.029(6)

loop_
_atom_type_symbol
_atom_type_description
_atom_type_scat_dispersion_real
_atom_type_scat_dispersion_imag
_atom_type_scat_source
C C 0.0033 0.0016 'International Tables Vol C Tables 4.2.6.8 and 6.1.1.4'
H H 0.0000 0.0000 'International Tables Vol C Tables 4.2.6.8 and 6.1.1.4'
N N 0.0061 0.0033 'International Tables Vol C Tables 4.2.6.8 and 6.1.1.4'
Cl Cl 0.1484 0.1585 'International Tables Vol C Tables 4.2.6.8 and 6.1.1.4'
Ru Ru -1.2594 0.8363 'International Tables Vol C Tables 4.2.6.8 and 6.1.1.4'

loop_
_geom_angle_atom_site_label_1
_geom_angle_atom_site_label_2
_geom_angle_atom_site_label_3
_geom_angle
N3 Ru1 N2 75.71(10)
N3 Ru1 C16 90.00(12)
N2 Ru1 C16 149.58(13)
N3 Ru1 C18 120.27(12)
N2 Ru1 C18 95.96(11)
C16 Ru1 C18 67.98(14)
N3 Ru1 C21 115.34(12)
N2 Ru1 C21 168.79(11)
C16 Ru1 C21 37.85(14)
C18 Ru1 C21 80.22(13)
N3 Ru1 C17 91.48(12)
N2 Ru1 C17 114.08(12)
C16 Ru1 C17 38.38(14)
C18 Ru1 C17 37.85(13)
C21 Ru1 C17 69.07(14)
N3 Ru1 C19 157.52(11)
N2 Ru1 C19 104.03(10)
C16 Ru1 C19 79.18(13)
C18 Ru1 C19 37.31(12)
C21 Ru1 C19 66.60(12)
C17 Ru1 C19 67.82(13)
N3 Ru1 C20 152.81(12)
N2 Ru1 C20 131.24(11)
C16 Ru1 C20 67.72(13)
C18 Ru1 C20 66.92(12)
C21 Ru1 C20 37.60(12)
C17 Ru1 C20 80.69(12)
C19 Ru1 C20 36.10(12)
N3 Ru1 Cl1 89.53(7)
N2 Ru1 Cl1 83.02(7)
C16 Ru1 Cl1 124.23(11)
C18 Ru1 Cl1 149.12(10)
C21 Ru1 Cl1 94.83(10)
C17 Ru1 Cl1 162.57(11)
C19 Ru1 Cl1 112.86(9)
C20 Ru1 Cl1 90.55(9)
N4 N3 C9 110.3(2)
N4 N3 Ru1 130.4(2)
C9 N3 Ru1 118.5(2)
C8 N2 C5 118.2(2)
C8 N2 Ru1 115.65(19)
C5 N2 Ru1 125.9(2)
N3 N4 C11 106.2(3)
C1 N1 C5 116.9(3)
N2 C8 C7 122.8(3)
N2 C8 C9 114.4(3)
C7 C8 C9 122.8(3)
N3 C9 C10 108.3(3)
N3 C9 C8 115.4(3)
C10 C9 C8 136.2(3)
C21 C16 C17 121.5(3)
C21 C16 Ru1 71.91(19)
C17 C16 Ru1 71.71(19)
C21 C16 H16 119.2
C17 C16 H16 119.2
Ru1 C16 H16 129.7
N4 C11 C10 111.1(3)
N4 C11 C12 120.2(3)
C10 C11 C12 128.6(3)
C6 C7 C8 119.8(3)
C6 C7 H7 120.1
C8 C7 H7 120.1
N1 C5 N2 116.2(3)
N1 C5 C4 123.2(3)
N2 C5 C4 120.6(3)
C16 C21 C20 120.5(3)
C16 C21 Ru1 70.24(18)
C20 C21 Ru1 74.61(18)
C16 C21 H21 119.7
C20 C21 H21 119.7
Ru1 C21 H21 127.4
C20 C19 C18 120.6(3)
C20 C19 Ru1 72.49(18)
C18 C19 Ru1 68.21(18)
C20 C19 H19 119.7
C18 C19 H19 119.7
Ru1 C19 H19 132.7
C17 C18 C19 121.9(3)
C17 C18 Ru1 71.36(19)
C19 C18 Ru1 74.48(18)
C17 C18 H18 119.0
C19 C18 H18 119.0
Ru1 C18 H18 127.2
C6 C4 C3 123.7(3)
C6 C4 C5 119.3(3)
C3 C4 C5 117.0(3)
C18 C17 C16 117.0(3)
C18 C17 C25 122.6(4)
C16 C17 C25 120.3(4)
C18 C17 Ru1 70.78(19)
C16 C17 Ru1 69.91(19)
C25 C17 Ru1 127.3(3)
C11 C10 C9 104.1(3)
C11 C10 H10 127.9
C9 C10 H10 127.9
C19 C20 C21 118.2(3)
C19 C20 C22 123.7(3)
C21 C20 C22 118.1(3)
C19 C20 Ru1 71.41(17)
C21 C20 Ru1 67.79(17)
C22 C20 Ru1 131.2(2)
C7 C6 C4 119.3(3)
C7 C6 H6 120.4
C4 C6 H6 120.4
C20 C22 C24 114.0(3)
C20 C22 C23 108.7(3)
C24 C22 C23 111.5(4)
C20 C22 H22 107.4
C24 C22 H22 107.4
C23 C22 H22 107.4
N1 C1 C2 124.6(4)
N1 C1 H1 117.7
C2 C1 H1 117.7
C15 C12 C13 112.9(6)
C15 C12 C11 110.7(4)
C13 C12 C11 107.6(3)
C15 C12 C14 109.7(5)
C13 C12 C14 105.8(5)
C11 C12 C14 110.0(3)
C2 C3 C4 119.6(3)
C2 C3 H3 120.2
C4 C3 H3 120.2
C22 C23 H23A 109.5
C22 C23 H23B 109.5
H23A C23 H23B 109.5
C22 C23 H23C 109.5
H23A C23 H23C 109.5
H23B C23 H23C 109.5
C22 C24 H24A 109.5
C22 C24 H24B 109.5
H24A C24 H24B 109.5
C22 C24 H24C 109.5
H24A C24 H24C 109.5
H24B C24 H24C 109.5
C3 C2 C1 118.7(3)
C3 C2 H2 120.7
C1 C2 H2 120.7
Cl2S C1S Cl1S 115.0(3)
Cl2S C1S H1S1 108.5
Cl1S C1S H1S1 108.5
Cl2S C1S H1S2 108.5
Cl1S C1S H1S2 108.5
H1S1 C1S H1S2 107.5
C12 C14 H14A 109.5
C12 C14 H14B 109.5
H14A C14 H14B 109.5
C12 C14 H14C 109.5
H14A C14 H14C 109.5
H14B C14 H14C 109.5
C17 C25 H25A 109.5
C17 C25 H25B 109.5
H25A C25 H25B 109.5
C17 C25 H25C 109.5
H25A C25 H25C 109.5
H25B C25 H25C 109.5
C12 C13 H13A 109.5
C12 C13 H13B 109.5
H13A C13 H13B 109.5
C12 C13 H13C 109.5
H13A C13 H13C 109.5
H13B C13 H13C 109.5
C12 C15 H15A 109.5
C12 C15 H15B 109.5
H15A C15 H15B 109.5
C12 C15 H15C 109.5
H15A C15 H15C 109.5
H15B C15 H15C 109.5

loop_
_geom_bond_atom_site_label_1
_geom_bond_atom_site_label_2
_geom_bond_distance
Ru1 N3 2.041(3)
Ru1 N2 2.145(2)
Ru1 C16 2.146(3)
Ru1 C18 2.162(3)
Ru1 C21 2.168(3)
Ru1 C17 2.170(3)
Ru1 C19 2.244(3)
Ru1 C20 2.258(3)
Ru1 Cl1 2.4094(8)
Cl1S C1S 1.732(6)
Cl2S C1S 1.690(5)
N3 N4 1.348(4)
N3 C9 1.344(4)
N2 C8 1.342(4)
N2 C5 1.379(4)
N4 C11 1.348(4)
N1 C1 1.318(4)
N1 C5 1.348(4)
C8 C7 1.409(4)
C8 C9 1.437(4)
C9 C10 1.394(4)
C16 C21 1.399(5)
C16 C17 1.419(5)
C16 H16 0.9500
C11 C10 1.382(5)
C11 C12 1.522(4)
C7 C6 1.347(5)
C7 H7 0.9500
C5 C4 1.414(4)
C21 C20 1.429(5)
C21 H21 0.9500
C19 C20 1.395(5)
C19 C18 1.412(5)
C19 H19 0.9500
C18 C17 1.405(5)
C18 H18 0.9500
C4 C6 1.404(5)
C4 C3 1.406(5)
C17 C25 1.516(5)
C10 H10 0.9500
C20 C22 1.512(5)
C6 H6 0.9500
C22 C24 1.506(6)
C22 C23 1.530(5)
C22 H22 1.0000
C1 C2 1.391(6)
C1 H1 0.9500
C12 C15 1.476(7)
C12 C13 1.501(7)
C12 C14 1.504(7)
C3 C2 1.358(6)
C3 H3 0.9500
C23 H23A 0.9800
C23 H23B 0.9800
C23 H23C 0.9800
C24 H24A 0.9800
C24 H24B 0.9800
C24 H24C 0.9800
C2 H2 0.9500
C1S H1S1 0.9900
C1S H1S2 0.9900
C14 H14A 0.9800
C14 H14B 0.9800
C14 H14C 0.9800
C25 H25A 0.9800
C25 H25B 0.9800
C25 H25C 0.9800
C13 H13A 0.9800
C13 H13B 0.9800
C13 H13C 0.9800
C15 H15A 0.9800
C15 H15B 0.9800
C15 H15C 0.9800
